data_7134147
loop_
_publ_author_name
'Buchberger, Benedikt'
'Demirel, Nemrud'
'Xie, Xiulan'
'Ivlev, Sergei I.'
'Meggers, Eric'

_publ_section_title
;
 Coordination-induced axial chirality controls the metal-centred
 configuration in a stereogenic-at-iron catalyst
;
_journal_name_full 'Chemical Communications'
_journal_paper_doi 10.1039/D4CC06227B
_journal_year 2025
_chemical_formula_moiety 'C54 H40 F6 Fe N10, 2(F6 P) [+ solvent]'
_chemical_formula_sum 'C54 H40 F18 Fe N10 P2'
_chemical_formula_weight 1288.75
_space_group_crystal_system monoclinic
_space_group_IT_number 14
_space_group_name_Hall '-P 2yn'
_space_group_name_H-M_alt 'P 1 21/n 1'
_atom_sites_solution_hydrogens geom
_atom_sites_solution_primary direct
_atom_sites_solution_secondary difmap
_audit_creation_method SHELXL-2019/1
_audit_update_record
;
2024-11-04 deposited with the CCDC.	2025-01-02 downloaded from the CCDC.
;
_cell_angle_alpha 90
_cell_angle_beta 98.267(2)
_cell_angle_gamma 90
_cell_formula_units_Z 4
_cell_length_a 19.8794(4)
_cell_length_b 13.1256(2)
_cell_length_c 24.0253(5)
_cell_measurement_reflns_used 49974
_cell_measurement_temperature 100
_cell_measurement_theta_max 33.01
_cell_measurement_theta_min 2.31
_cell_volume 6203.8(2)
_computing_cell_refinement
;
X-Area Recipe 1.37.0.0 (STOE, 2021)
;
_computing_data_collection
;
X-Area Pilatus3_SV 1.31.186.0 (STOE, 2022)
;
_computing_data_reduction
;
X-Area Integrate 2.5.3.0 (STOE, 2021)
X-Area LANA 2.7.5.0 (STOE, 2022)
;
_computing_molecular_graphics 'Diamond v4.6.8 (Brandenburg, 2022)'
_computing_publication_material
;
STOE & Cie GmbH, X-Area, software package for collecting single-crystal or
multi-domain crystal data on STOE area-detector diffractometers, for image
processing, for the correction and scaling of reflection intensities and
for outlier rejection, version 2.1, Darmstadt 2022
;
_computing_structure_refinement 'SHELXL-2019/1 (Sheldrick, 2019)'
_computing_structure_solution 'SHELXT 2018/2 (Sheldrick, 2018)'
_diffrn_ambient_temperature 100
_diffrn_detector Pilatus300K
_diffrn_detector_area_resol_mean 5.81
_diffrn_detector_type 'DECTRIS PILATUS 300K'
_diffrn_measured_fraction_theta_full 0.999
_diffrn_measured_fraction_theta_max 0.999
_diffrn_measurement_details ' 824 frames, detector distance = 60 mm'
_diffrn_measurement_device 'Eulerian 4-circle diffractometer'
_diffrn_measurement_device_type 'STOE STADIVARI'
_diffrn_measurement_method 'rotation method, \w scans'
_diffrn_radiation_collimation '0.6 mm diameter'
_diffrn_radiation_monochromator 'Graded multilayer mirror'
_diffrn_radiation_polarisn_norm 270
_diffrn_radiation_probe x-ray
_diffrn_radiation_type 'Mo K\a'
_diffrn_radiation_wavelength 0.71073
_diffrn_reflns_av_R_equivalents 0.0620
_diffrn_reflns_av_unetI/netI 0.0457
_diffrn_reflns_Laue_measured_fraction_full 0.999
_diffrn_reflns_Laue_measured_fraction_max 0.999
_diffrn_reflns_limit_h_max 26
_diffrn_reflns_limit_h_min -26
_diffrn_reflns_limit_k_max 17
_diffrn_reflns_limit_k_min -15
_diffrn_reflns_limit_l_max 31
_diffrn_reflns_limit_l_min -31
_diffrn_reflns_number 91557
_diffrn_reflns_point_group_measured_fraction_full 0.999
_diffrn_reflns_point_group_measured_fraction_max 0.999
_diffrn_reflns_theta_full 25.242
_diffrn_reflns_theta_max 28.000
_diffrn_reflns_theta_min 2.311
_diffrn_source 'Genix Mo'
_diffrn_source_current 1.00
_diffrn_source_power 0.050
_diffrn_source_voltage 50
_exptl_absorpt_coefficient_mu 0.392
_exptl_absorpt_correction_T_max 0.9454
_exptl_absorpt_correction_T_min 0.8810
_exptl_absorpt_correction_type multi-scan
_exptl_absorpt_process_details
;
STOE X-Red32, absorption correction by Gaussian integration, analogous to
P. Coppens, "The Evaluation of Absorption and Extinction in Single-Crystal
Structure Analysis", published in: F. R. Ahmed (Editor), "Crystallographic
Computing", Munksgaard, Copenhagen (1970), 255 - 270. Afterwards scaling of
reflection intensities was performed within STOE LANA. J. Koziskova, F. Hahn,
J. Richter, J. Kozisek, Acta Chimica Slovaca, vol. 9, no. 2, 2016, pp. 136-140.
;
_exptl_crystal_colour red
_exptl_crystal_density_diffrn 1.380
_exptl_crystal_density_method 'not measured'
_exptl_crystal_description block
_exptl_crystal_F_000 2608
_exptl_crystal_size_max 0.325
_exptl_crystal_size_mid 0.196
_exptl_crystal_size_min 0.144
_refine_diff_density_max 0.359
_refine_diff_density_min -0.256
_refine_diff_density_rms 0.055
_refine_ls_extinction_method none
_refine_ls_goodness_of_fit_ref 1.059
_refine_ls_hydrogen_treatment constr
_refine_ls_matrix_type full
_refine_ls_number_parameters 862
_refine_ls_number_reflns 14971
_refine_ls_number_restraints 597
_refine_ls_restrained_S_all 1.070
_refine_ls_R_factor_all 0.0693
_refine_ls_R_factor_gt 0.0416
_refine_ls_shift/su_max 0.001
_refine_ls_shift/su_mean 0.000
_refine_ls_structure_factor_coef Fsqd
_refine_ls_weighting_details 'w=1/[\s^2^(Fo^2^)+(0.0569P)^2^] where P=(Fo^2^+2Fc^2^)/3'
_refine_ls_weighting_scheme calc
_refine_ls_wR_factor_gt 0.1001
_refine_ls_wR_factor_ref 0.1088
_reflns_Friedel_coverage 0.000
_reflns_number_gt 10398
_reflns_number_total 14971
_reflns_threshold_expression 'I > 2\s(I)'
_cod_data_source_file d4cc06227b2.cif
_cod_data_source_block HBB56
_cod_original_sg_symbol_H-M 'P 21/n'
_cod_database_code 7134147
_shelx_shelxl_version_number 2019/1
_shelx_space_group_comment
;
The symmetry employed for this shelxl refinement is uniquely defined
by the following loop, which should always be used as a source of
symmetry information in preference to the above space-group names.
They are only intended as comments.
;
_shelx_estimated_absorpt_t_min 0.883
_shelx_estimated_absorpt_t_max 0.946

loop_
_space_group_symop_operation_xyz
'x, y, z'
'-x+1/2, y+1/2, -z+1/2'
'-x, -y, -z'
'x-1/2, -y-1/2, z-1/2'

loop_
_atom_site_label
_atom_site_type_symbol
_atom_site_fract_x
_atom_site_fract_y
_atom_site_fract_z
_atom_site_U_iso_or_equiv
_atom_site_adp_type
_atom_site_occupancy
_atom_site_site_symmetry_order
_atom_site_calc_flag
_atom_site_refinement_flags_posn
_atom_site_refinement_flags_adp
_atom_site_refinement_flags_occupancy
_atom_site_disorder_assembly
_atom_site_disorder_group
Fe1 Fe 0.28887(2) 0.36203(2) 0.47818(2) 0.01654(7) Uani 1 1 d . . . . .
F1 F 0.27740(7) 0.51646(10) 0.68841(5) 0.0427(3) Uani 1 1 d . . . . .
F7 F 0.32809(6) 0.76453(10) 0.39892(5) 0.0413(3) Uani 1 1 d . . . . .
F8 F 0.40459(7) 0.83215(9) 0.46786(5) 0.0417(3) Uani 1 1 d . . . . .
F9 F 0.47490(6) 0.69757(9) 0.46238(5) 0.0384(3) Uani 1 1 d . . . . .
F10 F 0.39804(8) 0.62990(11) 0.39394(7) 0.0623(4) Uani 1 1 d . . . . .
F11 F 0.43629(7) 0.79022(11) 0.38476(6) 0.0508(4) Uani 1 1 d . . . . .
F12 F 0.36581(7) 0.67314(10) 0.47697(6) 0.0507(4) Uani 1 1 d . . . . .
N1 N 0.23301(8) 0.36362(11) 0.54028(6) 0.0191(3) Uani 1 1 d . . . . .
N2 N 0.16430(8) 0.27040(11) 0.47642(6) 0.0211(3) Uani 1 1 d . . . . .
N3 N 0.10861(8) 0.21800(12) 0.45491(7) 0.0273(4) Uani 1 1 d . . . . .
N4 N 0.12319(8) 0.19447(12) 0.40467(7) 0.0261(4) Uani 1 1 d . . . . .
N5 N 0.34152(7) 0.35005(10) 0.41456(6) 0.0176(3) Uani 1 1 d . . . . .
N6 N 0.38705(8) 0.21859(11) 0.46784(6) 0.0196(3) Uani 1 1 d . . . . .
N7 N 0.43012(8) 0.14227(11) 0.48415(7) 0.0237(3) Uani 1 1 d . . . . .
N8 N 0.41089(8) 0.11679(12) 0.53272(7) 0.0251(4) Uani 1 1 d . . . . .
N9 N 0.24487(8) 0.49150(11) 0.45157(6) 0.0194(3) Uani 1 1 d . . . . .
N10 N 0.36314(8) 0.44241(11) 0.51956(6) 0.0197(3) Uani 1 1 d . . . . .
C1 C 0.21566(12) 0.47524(17) 0.68099(9) 0.0337(5) Uani 1 1 d . . . . .
F2 F 0.21087(8) 0.41855(11) 0.72668(5) 0.0532(4) Uani 1 1 d . . . . .
F3 F 0.17108(7) 0.55119(11) 0.68238(6) 0.0506(4) Uani 1 1 d . . . . .
C2 C 0.24654(10) 0.41322(13) 0.58967(7) 0.0222(4) Uani 1 1 d . . . . .
H2 H 0.288639 0.447986 0.598474 0.027 Uiso 1 1 calc R U . . .
C12 C 0.20697(11) 0.27733(15) 0.24272(8) 0.0293(4) Uani 1 1 d . . . . .
H12 H 0.186275 0.315533 0.211259 0.035 Uiso 1 1 calc R U . . .
C13 C 0.26347(11) 0.22069(16) 0.23822(9) 0.0339(5) Uani 1 1 d . . . . .
H13 H 0.283101 0.223595 0.204461 0.041 Uiso 1 1 calc R U . . .
C14 C 0.29328(11) 0.15804(16) 0.28255(9) 0.0318(5) Uani 1 1 d . . . . .
C15 C 0.26477(10) 0.15707(14) 0.33346(8) 0.0256(4) Uani 1 1 d . . . . .
C16 C 0.34996(12) 0.09399(18) 0.27800(10) 0.0422(6) Uani 1 1 d . . . . .
H16 H 0.370772 0.096063 0.244809 0.051 Uiso 1 1 calc R U . . .
C17 C 0.37488(12) 0.02957(18) 0.32067(11) 0.0462(6) Uani 1 1 d . . . . .
H17 H 0.412784 -0.012681 0.316961 0.055 Uiso 1 1 calc R U . . .
C18 C 0.34468(12) 0.02554(16) 0.37003(11) 0.0396(5) Uani 1 1 d . . . . .
H18 H 0.361383 -0.021060 0.398999 0.047 Uiso 1 1 calc R U . . .
C19 C 0.29121(11) 0.08842(14) 0.37673(9) 0.0302(5) Uani 1 1 d . . . . .
H19 H 0.271795 0.085917 0.410601 0.036 Uiso 1 1 calc R U . . .
C20 C 0.11702(10) 0.34310(14) 0.29596(8) 0.0249(4) Uani 1 1 d . . . . .
C21 C 0.11353(10) 0.41708(14) 0.33708(8) 0.0279(4) Uani 1 1 d . . . . .
H21 H 0.151549 0.427979 0.365244 0.033 Uiso 1 1 calc R U . . .
C22 C 0.05543(12) 0.47474(16) 0.33737(9) 0.0365(5) Uani 1 1 d . . . . .
H22 H 0.053876 0.525085 0.365570 0.044 Uiso 1 1 calc R U . . .
C23 C -0.00046(12) 0.45956(18) 0.29684(10) 0.0417(6) Uani 1 1 d . . . . .
H23 H -0.040411 0.499125 0.297186 0.050 Uiso 1 1 calc R U . . .
C24 C 0.00217(11) 0.38646(18) 0.25582(9) 0.0394(5) Uani 1 1 d . . . . .
H24 H -0.036165 0.375682 0.227941 0.047 Uiso 1 1 calc R U . . .
C25 C 0.06025(11) 0.32896(16) 0.25514(8) 0.0312(5) Uani 1 1 d . . . . .
H25 H 0.061609 0.279238 0.226585 0.037 Uiso 1 1 calc R U . . .
C26 C 0.36573(11) 0.46180(16) 0.27555(8) 0.0305(5) Uani 1 1 d D U . . .
F1A F 0.3621(6) 0.4082(11) 0.2280(5) 0.0345(14) Uani 0.55(3) 1 d D U P A 1
F2A F 0.4122(7) 0.5311(9) 0.2746(4) 0.052(2) Uani 0.55(3) 1 d D U P A 1
F3A F 0.3043(5) 0.5094(10) 0.2710(4) 0.051(2) Uani 0.55(3) 1 d D U P A 1
F4A F 0.3265(10) 0.5388(10) 0.2811(5) 0.053(3) Uani 0.45(3) 1 d D U P A 2
F5A F 0.3479(10) 0.4158(15) 0.2279(6) 0.047(3) Uani 0.45(3) 1 d D U P A 2
F6A F 0.4290(5) 0.5037(11) 0.2716(5) 0.0460(19) Uani 0.45(3) 1 d D U P A 2
C27 C 0.33593(9) 0.40861(13) 0.36810(7) 0.0204(4) Uani 1 1 d . . . . .
H27 H 0.303996 0.462902 0.364243 0.025 Uiso 1 1 calc R U . . .
C28 C 0.37494(10) 0.39242(14) 0.32601(8) 0.0231(4) Uani 1 1 d D U . . .
C29 C 0.42270(10) 0.31535(14) 0.33068(8) 0.0236(4) Uani 1 1 d . . . . .
H29 H 0.449920 0.304269 0.301825 0.028 Uiso 1 1 calc R U . . .
C30 C 0.43016(9) 0.25439(14) 0.37840(8) 0.0224(4) Uani 1 1 d . . . . .
H30 H 0.462801 0.201106 0.383594 0.027 Uiso 1 1 calc R U . . .
C31 C 0.38799(9) 0.27472(13) 0.41796(7) 0.0192(4) Uani 1 1 d . . . . .
C32 C 0.34059(9) 0.24295(13) 0.50302(7) 0.0199(4) Uani 1 1 d . . . . .
C33 C 0.44892(11) 0.03648(16) 0.56577(9) 0.0354(5) Uani 1 1 d . . . . .
H33A H 0.451171 -0.024021 0.542210 0.053 Uiso 1 1 calc R U . . .
H33B H 0.425997 0.019151 0.598000 0.053 Uiso 1 1 calc R U . . .
H33C H 0.495062 0.060526 0.579241 0.053 Uiso 1 1 calc R U . . .
C34 C 0.35695(9) 0.17309(14) 0.54625(8) 0.0227(4) Uani 1 1 d . . . . .
C35 C 0.32912(10) 0.16390(14) 0.60015(8) 0.0266(4) Uani 1 1 d . . . . .
C36 C 0.27201(11) 0.10549(15) 0.60522(9) 0.0319(5) Uani 1 1 d . . . . .
C37 C 0.24504(12) 0.10953(18) 0.65706(10) 0.0413(6) Uani 1 1 d . . . . .
H37 H 0.206686 0.068708 0.661436 0.050 Uiso 1 1 calc R U . . .
C38 C 0.27203(12) 0.16897(19) 0.69972(10) 0.0440(6) Uani 1 1 d . . . . .
H38 H 0.252015 0.169904 0.733322 0.053 Uiso 1 1 calc R U . . .
C39 C 0.32946(11) 0.23027(18) 0.69604(9) 0.0365(5) Uani 1 1 d . . . . .
C40 C 0.35886(10) 0.22713(15) 0.64578(8) 0.0288(4) Uani 1 1 d . . . . .
C41 C 0.35788(14) 0.2955(2) 0.74011(9) 0.0476(6) Uani 1 1 d . . . . .
H41 H 0.338752 0.296980 0.774126 0.057 Uiso 1 1 calc R U . . .
C42 C 0.41202(14) 0.3563(2) 0.73477(10) 0.0481(6) Uani 1 1 d . . . . .
H42 H 0.429676 0.400862 0.764451 0.058 Uiso 1 1 calc R U . . .
C43 C 0.44169(13) 0.35271(18) 0.68521(9) 0.0411(6) Uani 1 1 d . . . . .
H43 H 0.479890 0.394461 0.681697 0.049 Uiso 1 1 calc R U . . .
C44 C 0.41613(11) 0.28968(16) 0.64189(8) 0.0315(5) Uani 1 1 d . . . . .
H44 H 0.437052 0.287835 0.608753 0.038 Uiso 1 1 calc R U . . .
C45 C 0.23572(11) 0.04346(15) 0.55879(10) 0.0352(5) Uani 1 1 d . . . . .
C46 C 0.26876(12) -0.01825(16) 0.52362(10) 0.0403(6) Uani 1 1 d . . . . .
H46 H 0.316974 -0.022169 0.529779 0.048 Uiso 1 1 calc R U . . .
C47 C 0.23320(14) -0.07320(17) 0.48047(12) 0.0499(7) Uani 1 1 d . . . . .
H47 H 0.256863 -0.113900 0.456950 0.060 Uiso 1 1 calc R U . . .
C48 C 0.16270(15) -0.06939(19) 0.47117(13) 0.0618(8) Uani 1 1 d . . . . .
H48 H 0.138010 -0.106908 0.441131 0.074 Uiso 1 1 calc R U . . .
C49 C 0.12890(14) -0.01115(18) 0.50559(14) 0.0597(8) Uani 1 1 d . . . . .
H49 H 0.080636 -0.009022 0.499483 0.072 Uiso 1 1 calc R U . . .
C50 C 0.16430(12) 0.04442(17) 0.54904(12) 0.0463(6) Uani 1 1 d . . . . .
H50 H 0.140040 0.083883 0.572681 0.056 Uiso 1 1 calc R U . . .
C51 C 0.21943(10) 0.56807(14) 0.44086(8) 0.0239(4) Uani 1 1 d . . . . .
C52 C 0.18658(12) 0.66576(15) 0.42718(10) 0.0406(6) Uani 1 1 d . . . . .
H52A H 0.217470 0.710405 0.410142 0.061 Uiso 1 1 calc R U . . .
H52B H 0.175206 0.697388 0.461582 0.061 Uiso 1 1 calc R U . . .
H52C H 0.144921 0.655278 0.400597 0.061 Uiso 1 1 calc R U . . .
C53 C 0.40983(10) 0.48429(14) 0.54146(8) 0.0239(4) Uani 1 1 d . . . . .
C54 C 0.46951(11) 0.53737(17) 0.56983(9) 0.0379(5) Uani 1 1 d . . . . .
H54A H 0.508415 0.490743 0.574789 0.057 Uiso 1 1 calc R U . . .
H54B H 0.460509 0.561255 0.606695 0.057 Uiso 1 1 calc R U . . .
H54C H 0.479734 0.595808 0.547073 0.057 Uiso 1 1 calc R U . . .
P1 P 0.40097(3) 0.73093(4) 0.43062(2) 0.02967(13) Uani 1 1 d . . . . .
C3 C 0.20080(10) 0.41490(14) 0.62793(8) 0.0253(4) Uani 1 1 d . . . . .
C4 C 0.13966(11) 0.36309(15) 0.61656(8) 0.0289(4) Uani 1 1 d . . . . .
H4 H 0.108278 0.363316 0.642880 0.035 Uiso 1 1 calc R U . . .
C5 C 0.12516(10) 0.31126(15) 0.56644(8) 0.0276(4) Uani 1 1 d . . . . .
H5 H 0.084025 0.274147 0.557296 0.033 Uiso 1 1 calc R U . . .
C6 C 0.17259(9) 0.31542(13) 0.53020(7) 0.0212(4) Uani 1 1 d . . . . .
C7 C 0.21387(9) 0.28231(13) 0.44261(7) 0.0183(4) Uani 1 1 d . . . . .
C8 C 0.07505(11) 0.13232(17) 0.36753(9) 0.0396(5) Uani 1 1 d . . . . .
H8A H 0.048488 0.176118 0.339498 0.059 Uiso 1 1 calc R U . . .
H8B H 0.044403 0.097313 0.389729 0.059 Uiso 1 1 calc R U . . .
H8C H 0.099952 0.081832 0.348416 0.059 Uiso 1 1 calc R U . . .
C9 C 0.18458(9) 0.23122(13) 0.39402(8) 0.0210(4) Uani 1 1 d . . . . .
C10 C 0.20846(9) 0.22282(14) 0.33886(8) 0.0218(4) Uani 1 1 d . . . . .
C11 C 0.17870(10) 0.28008(14) 0.29350(8) 0.0233(4) Uani 1 1 d . . . . .
P1_1 P 0.49826(17) 0.3286(2) 0.15345(11) 0.0331(5) Uani 0.703(4) 1 d D U P B 1
F1_1 F 0.50050(13) 0.44151(17) 0.17718(13) 0.0667(8) Uani 0.703(4) 1 d D U P B 1
F2_1 F 0.41726(13) 0.3337(3) 0.14100(11) 0.0562(8) Uani 0.703(4) 1 d D U P B 1
F3_1 F 0.49584(14) 0.21756(19) 0.12719(16) 0.0662(10) Uani 0.703(4) 1 d D U P B 1
F4_1 F 0.5795(3) 0.3242(7) 0.1638(5) 0.0448(15) Uani 0.703(4) 1 d D U P B 1
F5_1 F 0.50215(12) 0.3737(2) 0.09187(9) 0.0698(9) Uani 0.703(4) 1 d D U P B 1
F6_1 F 0.49484(15) 0.2856(3) 0.21368(11) 0.0698(10) Uani 0.703(4) 1 d D U P B 1
P1_2 P 0.4972(4) 0.3115(6) 0.1601(3) 0.0497(18) Uani 0.297(4) 1 d D U P B 2
F1_2 F 0.4745(4) 0.4199(5) 0.1394(3) 0.076(2) Uani 0.297(4) 1 d D U P B 2
F2_2 F 0.4203(3) 0.2845(6) 0.1657(4) 0.075(2) Uani 0.297(4) 1 d D U P B 2
F3_2 F 0.5183(3) 0.2001(4) 0.1795(4) 0.080(2) Uani 0.297(4) 1 d D U P B 2
F4_2 F 0.5741(6) 0.3374(16) 0.1545(11) 0.040(3) Uani 0.297(4) 1 d D U P B 2
F5_2 F 0.4866(3) 0.2722(7) 0.0964(3) 0.080(3) Uani 0.297(4) 1 d D U P B 2
F6_2 F 0.5095(3) 0.3538(6) 0.2230(2) 0.0612(18) Uani 0.297(4) 1 d D U P B 2

loop_
_atom_site_aniso_label
_atom_site_aniso_U_11
_atom_site_aniso_U_22
_atom_site_aniso_U_33
_atom_site_aniso_U_23
_atom_site_aniso_U_13
_atom_site_aniso_U_12
Fe1 0.01554(13) 0.01659(13) 0.01771(13) -0.00078(10) 0.00315(9) -0.00009(10)
F1 0.0397(8) 0.0573(8) 0.0323(7) -0.0166(6) 0.0096(6) -0.0114(7)
F7 0.0322(7) 0.0489(8) 0.0405(7) 0.0064(6) -0.0026(6) 0.0025(6)
F8 0.0416(8) 0.0354(7) 0.0473(8) -0.0064(6) 0.0033(6) 0.0004(6)
F9 0.0311(7) 0.0367(7) 0.0452(7) 0.0033(6) -0.0021(6) 0.0022(6)
F10 0.0617(10) 0.0463(9) 0.0711(10) -0.0237(7) -0.0164(8) 0.0106(8)
F11 0.0411(8) 0.0698(10) 0.0446(8) 0.0185(7) 0.0168(6) 0.0064(7)
F12 0.0417(8) 0.0521(8) 0.0577(9) 0.0258(7) 0.0052(7) -0.0107(7)
N1 0.0204(8) 0.0171(7) 0.0200(7) 0.0014(6) 0.0033(6) 0.0007(6)
N2 0.0189(8) 0.0214(8) 0.0235(8) -0.0011(6) 0.0041(6) -0.0035(6)
N3 0.0239(9) 0.0304(9) 0.0281(9) -0.0041(7) 0.0059(7) -0.0084(7)
N4 0.0230(9) 0.0270(9) 0.0285(9) -0.0043(7) 0.0039(7) -0.0060(7)
N5 0.0163(7) 0.0171(7) 0.0195(7) -0.0024(6) 0.0027(6) -0.0012(6)
N6 0.0178(8) 0.0185(7) 0.0223(8) -0.0006(6) 0.0021(6) 0.0027(6)
N7 0.0195(8) 0.0223(8) 0.0286(8) 0.0023(7) 0.0017(6) 0.0039(7)
N8 0.0203(8) 0.0248(8) 0.0300(9) 0.0043(7) 0.0033(7) 0.0041(7)
N9 0.0177(8) 0.0215(8) 0.0194(8) -0.0027(6) 0.0043(6) -0.0018(6)
N10 0.0211(8) 0.0196(7) 0.0187(8) 0.0006(6) 0.0039(6) 0.0000(7)
C1 0.0355(12) 0.0403(12) 0.0277(11) -0.0031(9) 0.0129(9) -0.0013(10)
F2 0.0774(11) 0.0616(9) 0.0234(7) -0.0015(6) 0.0165(7) -0.0129(8)
F3 0.0504(9) 0.0535(8) 0.0477(8) -0.0231(7) 0.0061(7) 0.0129(7)
C2 0.0222(10) 0.0221(9) 0.0225(9) -0.0014(7) 0.0037(8) -0.0008(8)
C12 0.0321(11) 0.0341(11) 0.0213(10) -0.0056(8) 0.0026(8) -0.0062(9)
C13 0.0361(12) 0.0397(12) 0.0274(11) -0.0152(9) 0.0097(9) -0.0081(10)
C14 0.0270(11) 0.0338(11) 0.0348(11) -0.0177(9) 0.0056(9) -0.0044(9)
C15 0.0230(10) 0.0215(10) 0.0314(11) -0.0101(8) 0.0006(8) -0.0041(8)
C16 0.0316(12) 0.0446(13) 0.0520(15) -0.0263(12) 0.0112(11) -0.0013(11)
C17 0.0307(13) 0.0355(13) 0.0714(18) -0.0271(12) 0.0040(12) 0.0047(10)
C18 0.0335(13) 0.0244(11) 0.0580(15) -0.0092(10) -0.0026(11) 0.0028(9)
C19 0.0291(11) 0.0195(10) 0.0401(12) -0.0065(8) -0.0011(9) -0.0011(8)
C20 0.0238(10) 0.0287(10) 0.0224(10) 0.0020(8) 0.0044(8) -0.0036(8)
C21 0.0288(11) 0.0272(10) 0.0267(10) 0.0003(8) 0.0008(8) -0.0007(9)
C22 0.0373(13) 0.0345(12) 0.0381(12) -0.0045(9) 0.0065(10) 0.0059(10)
C23 0.0284(12) 0.0479(14) 0.0486(14) 0.0019(11) 0.0048(10) 0.0082(11)
C24 0.0253(12) 0.0509(14) 0.0390(13) 0.0040(10) -0.0053(9) -0.0025(10)
C25 0.0277(11) 0.0368(12) 0.0277(11) -0.0018(9) -0.0007(9) -0.0056(9)
C26 0.0389(12) 0.0327(11) 0.0214(10) 0.0000(8) 0.0095(9) 0.0018(9)
F1A 0.036(3) 0.048(2) 0.0206(19) -0.0046(16) 0.0064(17) 0.002(2)
F2A 0.078(4) 0.043(3) 0.032(2) 0.011(2) -0.004(3) -0.026(3)
F3A 0.061(3) 0.058(4) 0.037(3) 0.020(2) 0.021(2) 0.033(3)
F4A 0.083(6) 0.046(4) 0.034(3) 0.016(2) 0.024(4) 0.032(4)
F5A 0.061(7) 0.056(5) 0.021(2) 0.003(2) 0.001(3) -0.015(5)
F6A 0.045(3) 0.042(4) 0.052(3) 0.017(3) 0.009(2) -0.017(3)
C27 0.0212(9) 0.0201(9) 0.0200(9) -0.0026(7) 0.0029(7) -0.0007(7)
C28 0.0255(10) 0.0241(9) 0.0200(9) -0.0016(7) 0.0046(7) -0.0034(8)
C29 0.0215(10) 0.0275(10) 0.0233(10) -0.0061(8) 0.0078(8) -0.0031(8)
C30 0.0171(9) 0.0219(9) 0.0287(10) -0.0051(8) 0.0049(7) 0.0010(7)
C31 0.0171(9) 0.0184(9) 0.0215(9) -0.0023(7) 0.0014(7) -0.0038(7)
C32 0.0169(9) 0.0216(9) 0.0208(9) -0.0009(7) 0.0017(7) -0.0016(7)
C33 0.0315(12) 0.0309(11) 0.0430(13) 0.0139(9) 0.0024(10) 0.0108(9)
C34 0.0191(9) 0.0199(9) 0.0293(10) 0.0030(8) 0.0041(8) 0.0010(7)
C35 0.0251(10) 0.0243(10) 0.0310(11) 0.0101(8) 0.0058(8) 0.0062(8)
C36 0.0269(11) 0.0258(10) 0.0435(12) 0.0157(9) 0.0067(9) 0.0037(9)
C37 0.0317(12) 0.0428(13) 0.0527(15) 0.0236(11) 0.0174(11) 0.0057(10)
C38 0.0391(14) 0.0574(15) 0.0385(13) 0.0209(12) 0.0158(11) 0.0146(12)
C39 0.0351(12) 0.0473(13) 0.0275(11) 0.0154(10) 0.0060(9) 0.0148(10)
C40 0.0282(11) 0.0336(11) 0.0242(10) 0.0104(8) 0.0029(8) 0.0089(9)
C41 0.0515(16) 0.0652(17) 0.0255(12) 0.0058(11) 0.0032(11) 0.0198(14)
C42 0.0545(17) 0.0568(16) 0.0296(12) -0.0048(11) -0.0056(11) 0.0116(13)
C43 0.0422(14) 0.0436(13) 0.0341(12) 0.0047(10) -0.0057(10) 0.0041(11)
C44 0.0302(11) 0.0388(12) 0.0243(10) 0.0056(9) -0.0003(8) 0.0030(9)
C45 0.0296(12) 0.0229(10) 0.0531(14) 0.0171(10) 0.0059(10) -0.0021(9)
C46 0.0362(13) 0.0269(11) 0.0591(15) 0.0079(10) 0.0113(11) -0.0050(10)
C47 0.0522(17) 0.0248(12) 0.0723(18) -0.0009(11) 0.0084(14) -0.0086(11)
C48 0.0593(19) 0.0300(13) 0.089(2) 0.0010(13) -0.0147(16) -0.0084(13)
C49 0.0348(14) 0.0287(13) 0.110(2) 0.0059(14) -0.0080(15) -0.0017(11)
C50 0.0327(13) 0.0247(11) 0.0811(19) 0.0071(12) 0.0069(13) -0.0015(10)
C51 0.0230(10) 0.0230(10) 0.0267(10) -0.0002(8) 0.0067(8) 0.0001(8)
C52 0.0377(13) 0.0254(11) 0.0596(15) 0.0094(10) 0.0104(11) 0.0074(10)
C53 0.0262(11) 0.0227(10) 0.0227(10) 0.0016(8) 0.0033(8) -0.0005(8)
C54 0.0334(12) 0.0395(13) 0.0374(12) 0.0029(10) -0.0072(10) -0.0156(10)
P1 0.0292(3) 0.0269(3) 0.0322(3) 0.0033(2) 0.0022(2) -0.0009(2)
C3 0.0302(11) 0.0248(10) 0.0223(10) 0.0002(8) 0.0086(8) 0.0004(8)
C4 0.0326(11) 0.0287(10) 0.0287(10) 0.0002(8) 0.0156(9) -0.0016(9)
C5 0.0257(10) 0.0290(10) 0.0301(11) -0.0016(8) 0.0100(8) -0.0053(8)
C6 0.0217(10) 0.0204(9) 0.0219(9) 0.0007(7) 0.0049(7) 0.0009(8)
C7 0.0192(9) 0.0161(8) 0.0205(9) 0.0008(7) 0.0056(7) 0.0013(7)
C8 0.0335(12) 0.0477(13) 0.0374(12) -0.0119(10) 0.0045(10) -0.0217(11)
C9 0.0193(9) 0.0182(9) 0.0247(9) -0.0004(7) 0.0010(7) 0.0001(7)
C10 0.0197(9) 0.0221(9) 0.0234(9) -0.0075(7) 0.0025(7) -0.0053(8)
C11 0.0229(10) 0.0239(9) 0.0227(9) -0.0062(8) 0.0014(8) -0.0051(8)
P1_1 0.0330(9) 0.0357(9) 0.0328(7) -0.0043(6) 0.0125(5) 0.0107(7)
F1_1 0.0634(17) 0.0441(13) 0.089(2) -0.0234(13) -0.0020(14) 0.0234(11)
F2_1 0.0367(13) 0.085(2) 0.0488(15) -0.0108(13) 0.0137(10) 0.0127(13)
F3_1 0.0479(17) 0.0443(14) 0.115(3) -0.0343(15) 0.0404(19) -0.0104(12)
F4_1 0.0353(17) 0.040(2) 0.060(4) -0.007(2) 0.0096(15) 0.0072(13)
F5_1 0.0560(15) 0.111(2) 0.0440(13) 0.0179(13) 0.0118(11) -0.0048(15)
F6_1 0.0591(18) 0.107(2) 0.0491(15) 0.0391(16) 0.0260(13) 0.0340(17)
P1_2 0.026(2) 0.045(3) 0.081(4) -0.020(2) 0.016(2) -0.0025(17)
F1_2 0.080(5) 0.055(3) 0.094(5) 0.011(3) 0.020(4) 0.027(3)
F2_2 0.034(3) 0.078(5) 0.118(6) -0.048(4) 0.035(4) -0.012(3)
F3_2 0.061(4) 0.044(3) 0.148(6) 0.016(3) 0.056(4) 0.003(3)
F4_2 0.031(4) 0.040(5) 0.054(6) 0.005(4) 0.021(4) -0.005(3)
F5_2 0.038(3) 0.125(7) 0.077(4) -0.049(4) 0.008(3) 0.011(4)
F6_2 0.044(3) 0.091(5) 0.054(3) -0.018(3) 0.025(2) -0.016(3)

loop_
_atom_type_symbol
_atom_type_description
_atom_type_scat_dispersion_real
_atom_type_scat_dispersion_imag
_atom_type_scat_source
C C 0.0033 0.0016 'International Tables Vol C Tables 4.2.6.8 and 6.1.1.4'
H H 0.0000 0.0000 'International Tables Vol C Tables 4.2.6.8 and 6.1.1.4'
N N 0.0061 0.0033 'International Tables Vol C Tables 4.2.6.8 and 6.1.1.4'
F F 0.0171 0.0103 'International Tables Vol C Tables 4.2.6.8 and 6.1.1.4'
P P 0.1023 0.0942 'International Tables Vol C Tables 4.2.6.8 and 6.1.1.4'
Fe Fe 0.3463 0.8444 'International Tables Vol C Tables 4.2.6.8 and 6.1.1.4'

loop_
_geom_angle_atom_site_label_1
_geom_angle_atom_site_label_2
_geom_angle_atom_site_label_3
_geom_angle
_geom_angle_site_symmetry_1
_geom_angle_site_symmetry_3
_geom_angle_publ_flag
C32 Fe1 C7 92.38(7) . . ?
C32 Fe1 N10 87.14(7) . . ?
C7 Fe1 N10 176.01(7) . . ?
C32 Fe1 N9 173.92(7) . . ?
C7 Fe1 N9 92.60(7) . . ?
N10 Fe1 N9 88.14(6) . . ?
C32 Fe1 N5 81.73(7) . . ?
C7 Fe1 N5 94.36(6) . . ?
N10 Fe1 N5 89.49(6) . . ?
N9 Fe1 N5 94.42(6) . . ?
C32 Fe1 N1 96.18(7) . . ?
C7 Fe1 N1 81.81(7) . . ?
N10 Fe1 N1 94.31(6) . . ?
N9 Fe1 N1 87.97(6) . . ?
N5 Fe1 N1 175.58(6) . . ?
C2 N1 C6 116.43(15) . . ?
C2 N1 Fe1 127.26(13) . . ?
C6 N1 Fe1 116.14(12) . . ?
N3 N2 C7 116.93(15) . . ?
N3 N2 C6 123.33(15) . . ?
C7 N2 C6 119.70(15) . . ?
N4 N3 N2 101.25(14) . . ?
N3 N4 C9 114.06(15) . . ?
N3 N4 C8 118.67(16) . . ?
C9 N4 C8 127.26(16) . . ?
C27 N5 C31 116.30(15) . . ?
C27 N5 Fe1 127.24(12) . . ?
C31 N5 Fe1 116.46(11) . . ?
N7 N6 C32 116.82(14) . . ?
N7 N6 C31 123.63(15) . . ?
C32 N6 C31 119.54(15) . . ?
N8 N7 N6 101.17(14) . . ?
N7 N8 C34 113.93(15) . . ?
N7 N8 C33 117.96(16) . . ?
C34 N8 C33 128.09(17) . . ?
C51 N9 Fe1 174.24(15) . . ?
C53 N10 Fe1 174.35(15) . . ?
F1 C1 F3 107.19(18) . . ?
F1 C1 F2 106.80(18) . . ?
F3 C1 F2 105.53(17) . . ?
F1 C1 C3 113.30(17) . . ?
F3 C1 C3 111.47(18) . . ?
F2 C1 C3 112.08(18) . . ?
N1 C2 C3 121.77(17) . . ?
C13 C12 C11 121.05(19) . . ?
C12 C13 C14 121.36(19) . . ?
C13 C14 C15 118.71(19) . . ?
C13 C14 C16 122.6(2) . . ?
C15 C14 C16 118.7(2) . . ?
C19 C15 C14 119.03(18) . . ?
C19 C15 C10 121.85(18) . . ?
C14 C15 C10 119.07(18) . . ?
C17 C16 C14 120.9(2) . . ?
C16 C17 C18 120.3(2) . . ?
C19 C18 C17 120.5(2) . . ?
C18 C19 C15 120.5(2) . . ?
C21 C20 C25 118.20(19) . . ?
C21 C20 C11 122.74(17) . . ?
C25 C20 C11 119.05(17) . . ?
C22 C21 C20 120.79(19) . . ?
C21 C22 C23 120.3(2) . . ?
C24 C23 C22 119.6(2) . . ?
C25 C24 C23 120.3(2) . . ?
C24 C25 C20 120.8(2) . . ?
F4A C26 F5A 111.2(8) . . ?
F2A C26 F1A 107.8(8) . . ?
F2A C26 F3A 107.9(4) . . ?
F1A C26 F3A 103.6(6) . . ?
F4A C26 F6A 105.3(5) . . ?
F5A C26 F6A 105.0(9) . . ?
F4A C26 C28 113.2(4) . . ?
F2A C26 C28 115.7(5) . . ?
F5A C26 C28 114.5(10) . . ?
F1A C26 C28 110.9(8) . . ?
F3A C26 C28 110.3(4) . . ?
F6A C26 C28 106.8(5) . . ?
N5 C27 C28 122.19(17) . . ?
C27 C28 C29 120.45(17) . . ?
C27 C28 C26 118.80(17) . . ?
C29 C28 C26 120.73(17) . . ?
C28 C29 C30 118.68(17) . . ?
C31 C30 C29 116.98(17) . . ?
N5 C31 C30 125.37(17) . . ?
N5 C31 N6 110.02(15) . . ?
C30 C31 N6 124.61(16) . . ?
N6 C32 C34 101.56(15) . . ?
N6 C32 Fe1 112.04(12) . . ?
C34 C32 Fe1 145.90(14) . . ?
N8 C34 C32 106.50(16) . . ?
N8 C34 C35 124.19(16) . . ?
C32 C34 C35 129.03(17) . . ?
C36 C35 C40 120.32(19) . . ?
C36 C35 C34 122.20(19) . . ?
C40 C35 C34 117.12(17) . . ?
C35 C36 C37 118.1(2) . . ?
C35 C36 C45 123.54(19) . . ?
C37 C36 C45 118.32(19) . . ?
C38 C37 C36 122.1(2) . . ?
C37 C38 C39 121.6(2) . . ?
C38 C39 C41 122.6(2) . . ?
C38 C39 C40 118.3(2) . . ?
C41 C39 C40 119.1(2) . . ?
C39 C40 C44 118.3(2) . . ?
C39 C40 C35 119.58(19) . . ?
C44 C40 C35 122.13(18) . . ?
C42 C41 C39 121.4(2) . . ?
C41 C42 C43 119.7(2) . . ?
C44 C43 C42 120.6(2) . . ?
C43 C44 C40 120.9(2) . . ?
C46 C45 C50 117.1(2) . . ?
C46 C45 C36 123.5(2) . . ?
C50 C45 C36 119.4(2) . . ?
C47 C46 C45 121.6(2) . . ?
C46 C47 C48 120.1(3) . . ?
C49 C48 C47 119.6(3) . . ?
C48 C49 C50 120.7(3) . . ?
C49 C50 C45 120.9(2) . . ?
N9 C51 C52 179.7(2) . . ?
N10 C53 C54 179.6(2) . . ?
F10 P1 F12 90.32(9) . . ?
F10 P1 F11 90.50(9) . . ?
F12 P1 F11 179.19(9) . . ?
F10 P1 F8 179.44(9) . . ?
F12 P1 F8 89.63(8) . . ?
F11 P1 F8 89.56(8) . . ?
F10 P1 F7 90.43(8) . . ?
F12 P1 F7 90.32(7) . . ?
F11 P1 F7 89.72(7) . . ?
F8 P1 F7 90.12(7) . . ?
F10 P1 F9 89.66(7) . . ?
F12 P1 F9 90.09(7) . . ?
F11 P1 F9 89.87(7) . . ?
F8 P1 F9 89.79(7) . . ?
F7 P1 F9 179.57(8) . . ?
C2 C3 C4 120.21(18) . . ?
C2 C3 C1 120.50(18) . . ?
C4 C3 C1 119.26(18) . . ?
C5 C4 C3 118.84(18) . . ?
C6 C5 C4 117.28(19) . . ?
N1 C6 C5 125.44(17) . . ?
N1 C6 N2 110.20(15) . . ?
C5 C6 N2 124.35(17) . . ?
N2 C7 C9 101.02(15) . . ?
N2 C7 Fe1 112.11(12) . . ?
C9 C7 Fe1 146.80(14) . . ?
N4 C9 C7 106.73(16) . . ?
N4 C9 C10 123.52(16) . . ?
C7 C9 C10 129.54(16) . . ?
C11 C10 C15 120.41(17) . . ?
C11 C10 C9 120.68(17) . . ?
C15 C10 C9 118.87(16) . . ?
C10 C11 C12 119.14(18) . . ?
C10 C11 C20 122.14(17) . . ?
C12 C11 C20 118.71(17) . . ?
F6_1 P1_1 F3_1 92.0(3) . . ?
F6_1 P1_1 F1_1 90.4(2) . . ?
F3_1 P1_1 F1_1 177.6(3) . . ?
F6_1 P1_1 F2_1 90.7(2) . . ?
F3_1 P1_1 F2_1 89.6(2) . . ?
F1_1 P1_1 F2_1 90.2(2) . . ?
F6_1 P1_1 F4_1 91.2(4) . . ?
F3_1 P1_1 F4_1 90.1(4) . . ?
F1_1 P1_1 F4_1 90.1(4) . . ?
F2_1 P1_1 F4_1 178.1(4) . . ?
F6_1 P1_1 F5_1 179.4(3) . . ?
F3_1 P1_1 F5_1 88.6(2) . . ?
F1_1 P1_1 F5_1 89.1(2) . . ?
F2_1 P1_1 F5_1 89.6(2) . . ?
F4_1 P1_1 F5_1 88.6(4) . . ?
F1_2 P1_2 F3_2 178.1(8) . . ?
F1_2 P1_2 F4_2 90.9(8) . . ?
F3_2 P1_2 F4_2 90.3(8) . . ?
F1_2 P1_2 F2_2 89.6(5) . . ?
F3_2 P1_2 F2_2 89.2(5) . . ?
F4_2 P1_2 F2_2 179.5(10) . . ?
F1_2 P1_2 F6_2 89.0(5) . . ?
F3_2 P1_2 F6_2 92.5(5) . . ?
F4_2 P1_2 F6_2 89.3(11) . . ?
F2_2 P1_2 F6_2 90.8(5) . . ?
F1_2 P1_2 F5_2 89.9(6) . . ?
F3_2 P1_2 F5_2 88.7(6) . . ?
F4_2 P1_2 F5_2 89.1(11) . . ?
F2_2 P1_2 F5_2 90.7(6) . . ?
F6_2 P1_2 F5_2 178.1(8) . . ?

loop_
_geom_bond_atom_site_label_1
_geom_bond_atom_site_label_2
_geom_bond_distance
_geom_bond_site_symmetry_2
_geom_bond_publ_flag
Fe1 C32 1.9183(18) . ?
Fe1 C7 1.9189(18) . ?
Fe1 N10 1.9645(15) . ?
Fe1 N9 1.9752(15) . ?
Fe1 N5 1.9790(14) . ?
Fe1 N1 1.9839(15) . ?
F1 C1 1.330(2) . ?
F7 P1 1.5988(13) . ?
F8 P1 1.5975(13) . ?
F9 P1 1.6158(13) . ?
F10 P1 1.5888(14) . ?
F11 P1 1.5921(13) . ?
F12 P1 1.5900(13) . ?
N1 C2 1.346(2) . ?
N1 C6 1.348(2) . ?
N2 N3 1.342(2) . ?
N2 C7 1.373(2) . ?
N2 C6 1.409(2) . ?
N3 N4 1.318(2) . ?
N4 C9 1.370(2) . ?
N4 C8 1.460(2) . ?
N5 C27 1.347(2) . ?
N5 C31 1.348(2) . ?
N6 N7 1.339(2) . ?
N6 C32 1.376(2) . ?
N6 C31 1.409(2) . ?
N7 N8 1.322(2) . ?
N8 C34 1.379(2) . ?
N8 C33 1.463(2) . ?
N9 C51 1.138(2) . ?
N10 C53 1.140(2) . ?
C1 F3 1.338(2) . ?
C1 F2 1.341(2) . ?
C1 C3 1.494(3) . ?
C2 C3 1.383(3) . ?
C12 C13 1.364(3) . ?
C12 C11 1.415(3) . ?
C13 C14 1.407(3) . ?
C14 C15 1.420(3) . ?
C14 C16 1.423(3) . ?
C15 C19 1.418(3) . ?
C15 C10 1.434(3) . ?
C16 C17 1.366(3) . ?
C17 C18 1.405(3) . ?
C18 C19 1.373(3) . ?
C20 C21 1.394(3) . ?
C20 C25 1.397(3) . ?
C20 C11 1.487(3) . ?
C21 C22 1.382(3) . ?
C22 C23 1.382(3) . ?
C23 C24 1.382(3) . ?
C24 C25 1.382(3) . ?
C26 F4A 1.296(7) . ?
C26 F2A 1.298(7) . ?
C26 F5A 1.298(9) . ?
C26 F1A 1.336(7) . ?
C26 F3A 1.362(6) . ?
C26 F6A 1.389(7) . ?
C26 C28 1.506(3) . ?
C27 C28 1.377(3) . ?
C28 C29 1.381(3) . ?
C29 C30 1.388(3) . ?
C30 C31 1.381(2) . ?
C32 C34 1.389(2) . ?
C34 C35 1.485(3) . ?
C35 C36 1.390(3) . ?
C35 C40 1.433(3) . ?
C36 C37 1.426(3) . ?
C36 C45 1.482(3) . ?
C37 C38 1.337(3) . ?
C38 C39 1.410(3) . ?
C39 C41 1.415(3) . ?
C39 C40 1.416(3) . ?
C40 C44 1.417(3) . ?
C41 C42 1.360(4) . ?
C42 C43 1.403(3) . ?
C43 C44 1.369(3) . ?
C45 C46 1.400(3) . ?
C45 C50 1.405(3) . ?
C46 C47 1.373(3) . ?
C47 C48 1.388(4) . ?
C48 C49 1.371(4) . ?
C49 C50 1.380(4) . ?
C51 C52 1.455(3) . ?
C53 C54 1.458(3) . ?
C3 C4 1.385(3) . ?
C4 C5 1.377(3) . ?
C5 C6 1.373(3) . ?
C7 C9 1.399(2) . ?
C9 C10 1.475(2) . ?
C10 C11 1.385(3) . ?
P1_1 F6_1 1.563(3) . ?
P1_1 F3_1 1.586(4) . ?
P1_1 F1_1 1.587(4) . ?
P1_1 F2_1 1.596(4) . ?
P1_1 F4_1 1.599(5) . ?
P1_1 F5_1 1.606(3) . ?
P1_2 F1_2 1.553(8) . ?
P1_2 F3_2 1.573(8) . ?
P1_2 F4_2 1.589(11) . ?
P1_2 F2_2 1.595(9) . ?
P1_2 F6_2 1.596(8) . ?
P1_2 F5_2 1.598(8) . ?

loop_
_geom_torsion_atom_site_label_1
_geom_torsion_atom_site_label_2
_geom_torsion_atom_site_label_3
_geom_torsion_atom_site_label_4
_geom_torsion
_geom_torsion_site_symmetry_1
_geom_torsion_site_symmetry_2
_geom_torsion_site_symmetry_3
_geom_torsion_site_symmetry_4
_geom_torsion_publ_flag
C7 N2 N3 N4 0.3(2) . . . . ?
C6 N2 N3 N4 178.10(16) . . . . ?
N2 N3 N4 C9 -1.0(2) . . . . ?
N2 N3 N4 C8 177.77(17) . . . . ?
C32 N6 N7 N8 -0.68(19) . . . . ?
C31 N6 N7 N8 178.23(15) . . . . ?
N6 N7 N8 C34 1.20(19) . . . . ?
N6 N7 N8 C33 -177.35(16) . . . . ?
C6 N1 C2 C3 -0.2(3) . . . . ?
Fe1 N1 C2 C3 174.80(13) . . . . ?
C11 C12 C13 C14 4.0(3) . . . . ?
C12 C13 C14 C15 -2.1(3) . . . . ?
C12 C13 C14 C16 176.5(2) . . . . ?
C13 C14 C15 C19 175.22(18) . . . . ?
C16 C14 C15 C19 -3.5(3) . . . . ?
C13 C14 C15 C10 -2.5(3) . . . . ?
C16 C14 C15 C10 178.80(18) . . . . ?
C13 C14 C16 C17 -175.9(2) . . . . ?
C15 C14 C16 C17 2.7(3) . . . . ?
C14 C16 C17 C18 0.0(3) . . . . ?
C16 C17 C18 C19 -2.0(3) . . . . ?
C17 C18 C19 C15 1.2(3) . . . . ?
C14 C15 C19 C18 1.6(3) . . . . ?
C10 C15 C19 C18 179.21(18) . . . . ?
C25 C20 C21 C22 0.0(3) . . . . ?
C11 C20 C21 C22 179.22(19) . . . . ?
C20 C21 C22 C23 0.3(3) . . . . ?
C21 C22 C23 C24 -0.2(4) . . . . ?
C22 C23 C24 C25 -0.1(4) . . . . ?
C23 C24 C25 C20 0.4(3) . . . . ?
C21 C20 C25 C24 -0.4(3) . . . . ?
C11 C20 C25 C24 -179.61(19) . . . . ?
C31 N5 C27 C28 0.5(2) . . . . ?
Fe1 N5 C27 C28 -179.25(13) . . . . ?
N5 C27 C28 C29 -1.2(3) . . . . ?
N5 C27 C28 C26 -179.70(17) . . . . ?
F4A C26 C28 C27 8.1(11) . . . . ?
F2A C26 C28 C27 102.6(8) . . . . ?
F5A C26 C28 C27 -120.8(10) . . . . ?
F1A C26 C28 C27 -134.3(6) . . . . ?
F3A C26 C28 C27 -20.2(8) . . . . ?
F6A C26 C28 C27 123.5(7) . . . . ?
F4A C26 C28 C29 -170.4(11) . . . . ?
F2A C26 C28 C29 -75.9(9) . . . . ?
F5A C26 C28 C29 60.6(10) . . . . ?
F1A C26 C28 C29 47.2(6) . . . . ?
F3A C26 C28 C29 161.3(8) . . . . ?
F6A C26 C28 C29 -55.1(7) . . . . ?
C27 C28 C29 C30 0.4(3) . . . . ?
C26 C28 C29 C30 178.93(17) . . . . ?
C28 C29 C30 C31 0.9(3) . . . . ?
C27 N5 C31 C30 0.9(3) . . . . ?
Fe1 N5 C31 C30 -179.30(14) . . . . ?
C27 N5 C31 N6 -178.60(14) . . . . ?
Fe1 N5 C31 N6 1.18(18) . . . . ?
C29 C30 C31 N5 -1.6(3) . . . . ?
C29 C30 C31 N6 177.85(16) . . . . ?
N7 N6 C31 N5 -176.39(15) . . . . ?
C32 N6 C31 N5 2.5(2) . . . . ?
N7 N6 C31 C30 4.1(3) . . . . ?
C32 N6 C31 C30 -177.04(17) . . . . ?
N7 N6 C32 C34 -0.1(2) . . . . ?
C31 N6 C32 C34 -179.02(15) . . . . ?
N7 N6 C32 Fe1 174.00(12) . . . . ?
C31 N6 C32 Fe1 -5.0(2) . . . . ?
N7 N8 C34 C32 -1.3(2) . . . . ?
C33 N8 C34 C32 177.05(18) . . . . ?
N7 N8 C34 C35 -175.64(17) . . . . ?
C33 N8 C34 C35 2.7(3) . . . . ?
N6 C32 C34 N8 0.77(19) . . . . ?
Fe1 C32 C34 N8 -169.39(19) . . . . ?
N6 C32 C34 C35 174.72(18) . . . . ?
Fe1 C32 C34 C35 4.6(4) . . . . ?
N8 C34 C35 C36 -98.1(2) . . . . ?
C32 C34 C35 C36 88.9(3) . . . . ?
N8 C34 C35 C40 88.9(2) . . . . ?
C32 C34 C35 C40 -84.1(3) . . . . ?
C40 C35 C36 C37 -0.9(3) . . . . ?
C34 C35 C36 C37 -173.76(18) . . . . ?
C40 C35 C36 C45 175.92(18) . . . . ?
C34 C35 C36 C45 3.1(3) . . . . ?
C35 C36 C37 C38 1.5(3) . . . . ?
C45 C36 C37 C38 -175.5(2) . . . . ?
C36 C37 C38 C39 -0.8(3) . . . . ?
C37 C38 C39 C41 178.5(2) . . . . ?
C37 C38 C39 C40 -0.5(3) . . . . ?
C38 C39 C40 C44 179.29(19) . . . . ?
C41 C39 C40 C44 0.3(3) . . . . ?
C38 C39 C40 C35 1.1(3) . . . . ?
C41 C39 C40 C35 -177.91(19) . . . . ?
C36 C35 C40 C39 -0.4(3) . . . . ?
C34 C35 C40 C39 172.83(17) . . . . ?
C36 C35 C40 C44 -178.49(18) . . . . ?
C34 C35 C40 C44 -5.3(3) . . . . ?
C38 C39 C41 C42 -177.9(2) . . . . ?
C40 C39 C41 C42 1.1(3) . . . . ?
C39 C41 C42 C43 -1.6(4) . . . . ?
C41 C42 C43 C44 0.8(3) . . . . ?
C42 C43 C44 C40 0.5(3) . . . . ?
C39 C40 C44 C43 -1.0(3) . . . . ?
C35 C40 C44 C43 177.10(19) . . . . ?
C35 C36 C45 C46 44.1(3) . . . . ?
C37 C36 C45 C46 -139.1(2) . . . . ?
C35 C36 C45 C50 -136.6(2) . . . . ?
C37 C36 C45 C50 40.2(3) . . . . ?
C50 C45 C46 C47 1.8(3) . . . . ?
C36 C45 C46 C47 -178.9(2) . . . . ?
C45 C46 C47 C48 -0.7(4) . . . . ?
C46 C47 C48 C49 -0.5(4) . . . . ?
C47 C48 C49 C50 0.6(4) . . . . ?
C48 C49 C50 C45 0.6(4) . . . . ?
C46 C45 C50 C49 -1.7(3) . . . . ?
C36 C45 C50 C49 178.9(2) . . . . ?
N1 C2 C3 C4 1.3(3) . . . . ?
N1 C2 C3 C1 -176.68(18) . . . . ?
F1 C1 C3 C2 -5.6(3) . . . . ?
F3 C1 C3 C2 115.4(2) . . . . ?
F2 C1 C3 C2 -126.5(2) . . . . ?
F1 C1 C3 C4 176.41(18) . . . . ?
F3 C1 C3 C4 -62.6(2) . . . . ?
F2 C1 C3 C4 55.5(3) . . . . ?
C2 C3 C4 C5 -0.7(3) . . . . ?
C1 C3 C4 C5 177.25(19) . . . . ?
C3 C4 C5 C6 -0.8(3) . . . . ?
C2 N1 C6 C5 -1.5(3) . . . . ?
Fe1 N1 C6 C5 -177.06(15) . . . . ?
C2 N1 C6 N2 177.78(14) . . . . ?
Fe1 N1 C6 N2 2.19(19) . . . . ?
C4 C5 C6 N1 2.0(3) . . . . ?
C4 C5 C6 N2 -177.17(18) . . . . ?
N3 N2 C6 N1 -179.44(15) . . . . ?
C7 N2 C6 N1 -1.7(2) . . . . ?
N3 N2 C6 C5 -0.2(3) . . . . ?
C7 N2 C6 C5 177.57(18) . . . . ?
N3 N2 C7 C9 0.4(2) . . . . ?
C6 N2 C7 C9 -177.46(15) . . . . ?
N3 N2 C7 Fe1 178.27(12) . . . . ?
C6 N2 C7 Fe1 0.4(2) . . . . ?
N3 N4 C9 C7 1.3(2) . . . . ?
C8 N4 C9 C7 -177.32(19) . . . . ?
N3 N4 C9 C10 -173.94(16) . . . . ?
C8 N4 C9 C10 7.5(3) . . . . ?
N2 C7 C9 N4 -0.95(18) . . . . ?
Fe1 C7 C9 N4 -177.30(19) . . . . ?
N2 C7 C9 C10 173.89(18) . . . . ?
Fe1 C7 C9 C10 -2.5(4) . . . . ?
C19 C15 C10 C11 -172.31(17) . . . . ?
C14 C15 C10 C11 5.3(3) . . . . ?
C19 C15 C10 C9 10.0(3) . . . . ?
C14 C15 C10 C9 -172.39(16) . . . . ?
N4 C9 C10 C11 70.9(2) . . . . ?
C7 C9 C10 C11 -103.2(2) . . . . ?
N4 C9 C10 C15 -111.4(2) . . . . ?
C7 C9 C10 C15 74.5(2) . . . . ?
C15 C10 C11 C12 -3.6(3) . . . . ?
C9 C10 C11 C12 174.13(17) . . . . ?
C15 C10 C11 C20 175.24(17) . . . . ?
C9 C10 C11 C20 -7.1(3) . . . . ?
C13 C12 C11 C10 -1.1(3) . . . . ?
C13 C12 C11 C20 -179.94(18) . . . . ?
C21 C20 C11 C10 55.0(3) . . . . ?
C25 C20 C11 C10 -125.8(2) . . . . ?
C21 C20 C11 C12 -126.2(2) . . . . ?
C25 C20 C11 C12 53.0(3) . . . . ?
